data_2238015
loop_
_publ_author_name
'Barakat, Assem'
'Al-Majid, Abdullah Mohammed'
'Mabkhot, Yahia Nasser'
'Choudhary, M. Iqbal'
'Yousuf, Sammer'

_publ_section_title
;
 Dimethyl 2-(4-methylbenzylidene)malonate
;
_journal_coeditor_code RZ5063
_journal_issue 6
_journal_name_full 'Acta Crystallographica Section E'
_journal_page_first o919
_journal_paper_doi 10.1107/S1600536813012464
_journal_volume 69
_journal_year 2013
_chemical_formula_iupac 'C13 H14 O4'
_chemical_formula_moiety 'C13 H14 O4'
_chemical_formula_sum 'C13 H14 O4'
_chemical_formula_weight 234.24
_chemical_name_systematic
;
Dimethyl 2-(4-methylbenzylidene)malonate
;
_space_group_IT_number 14
_symmetry_cell_setting monoclinic
_symmetry_space_group_name_Hall '-P 2ybc'
_symmetry_space_group_name_H-M 'P 1 21/c 1'
_atom_sites_solution_hydrogens geom
_atom_sites_solution_primary direct
_atom_sites_solution_secondary difmap
_audit_creation_method SHELXL-97
_cell_angle_alpha 90.00
_cell_angle_beta 113.7270(10)
_cell_angle_gamma 90.00
_cell_formula_units_Z 4
_cell_length_a 14.0516(6)
_cell_length_b 7.7446(3)
_cell_length_c 12.5113(5)
_cell_measurement_reflns_used 2372
_cell_measurement_temperature 273(2)
_cell_measurement_theta_max 26.31
_cell_measurement_theta_min 3.07
_cell_volume 1246.44(9)
_computing_cell_refinement 'SAINT (Bruker, 2000)'
_computing_data_collection 'SMART (Bruker, 2000)'
_computing_data_reduction 'SAINT (Bruker, 2000)'
_computing_molecular_graphics 'SHELXTL (Sheldrick, 2008)'
_computing_publication_material
;
SHELXTL (Sheldrick, 2008), PARST (Nardelli, 1995) and PLATON
(Spek, 2009)
;
_computing_structure_refinement 'SHELXL97 (Sheldrick, 2008)'
_computing_structure_solution 'SHELXS97 (Sheldrick, 2008)'
_diffrn_ambient_temperature 273(2)
_diffrn_measured_fraction_theta_full 0.999
_diffrn_measured_fraction_theta_max 0.999
_diffrn_measurement_device_type
;
Bruker SMART APEX CCD area-detector
;
_diffrn_measurement_method '\w scan'
_diffrn_radiation_monochromator graphite
_diffrn_radiation_source 'fine-focus sealed tube'
_diffrn_radiation_type MoK\a
_diffrn_radiation_wavelength 0.71073
_diffrn_reflns_av_R_equivalents 0.0209
_diffrn_reflns_av_sigmaI/netI 0.0203
_diffrn_reflns_limit_h_max 11
_diffrn_reflns_limit_h_min -17
_diffrn_reflns_limit_k_max 9
_diffrn_reflns_limit_k_min -9
_diffrn_reflns_limit_l_max 15
_diffrn_reflns_limit_l_min -15
_diffrn_reflns_number 7125
_diffrn_reflns_theta_full 25.49
_diffrn_reflns_theta_max 25.49
_diffrn_reflns_theta_min 3.07
_exptl_absorpt_coefficient_mu 0.092
_exptl_absorpt_correction_T_max 0.9854
_exptl_absorpt_correction_T_min 0.9509
_exptl_absorpt_correction_type multi-scan
_exptl_absorpt_process_details '(SADABS; Bruker, 2000)'
_exptl_crystal_colour colourless
_exptl_crystal_density_diffrn 1.248
_exptl_crystal_density_method 'not measured'
_exptl_crystal_description Block
_exptl_crystal_F_000 496
_exptl_crystal_size_max 0.55
_exptl_crystal_size_mid 0.36
_exptl_crystal_size_min 0.16
_refine_diff_density_max 0.202
_refine_diff_density_min -0.171
_refine_ls_extinction_method none
_refine_ls_goodness_of_fit_ref 1.084
_refine_ls_hydrogen_treatment constr
_refine_ls_matrix_type full
_refine_ls_number_parameters 154
_refine_ls_number_reflns 2316
_refine_ls_number_restraints 0
_refine_ls_restrained_S_all 1.084
_refine_ls_R_factor_all 0.0569
_refine_ls_R_factor_gt 0.0454
_refine_ls_shift/su_max 0.000
_refine_ls_shift/su_mean 0.000
_refine_ls_structure_factor_coef Fsqd
_refine_ls_weighting_details 'calc w=1/[\s^2^(Fo^2^)+(0.0674P)^2^+0.2125P] where P=(Fo^2^+2Fc^2^)/3'
_refine_ls_weighting_scheme calc
_refine_ls_wR_factor_gt 0.1247
_refine_ls_wR_factor_ref 0.1360
_reflns_number_gt 1850
_reflns_number_total 2316
_reflns_threshold_expression I>2sigma(I)
_cod_data_source_file rz5063.cif
_cod_data_source_block I
_cod_original_sg_symbol_H-M 'P 21/c'
_cod_database_code 2238015
_cod_database_fobs_code 2238015

loop_
_symmetry_equiv_pos_as_xyz
'x, y, z'
'-x, y+1/2, -z+1/2'
'-x, -y, -z'
'x, -y-1/2, z-1/2'

loop_
_atom_site_type_symbol
_atom_site_label
_atom_site_fract_x
_atom_site_fract_y
_atom_site_fract_z
_atom_site_U_iso_or_equiv
_atom_site_adp_type
_atom_site_calc_flag
_atom_site_refinement_flags
_atom_site_occupancy
_atom_site_symmetry_multiplicity
O O1 0.15387(12) -0.05063(19) 0.26275(14) 0.0835(5) Uani d . 1 1
O O2 0.03912(10) 0.15029(16) 0.16332(11) 0.0631(4) Uani d . 1 1
O O3 0.10137(11) 0.30017(18) -0.02578(11) 0.0775(5) Uani d . 1 1
O O4 0.19102(10) 0.45753(15) 0.13086(11) 0.0621(4) Uani d . 1 1
C C1 0.36456(14) 0.2423(2) 0.04658(15) 0.0594(5) Uani d . 1 1
H H1A 0.2996 0.2897 0.0027 0.071 Uiso calc R 1 1
C C2 0.44558(15) 0.2730(2) 0.01473(16) 0.0635(5) Uani d . 1 1
H H2A 0.4340 0.3405 -0.0508 0.076 Uiso calc R 1 1
C C3 0.54418(14) 0.2067(2) 0.07690(16) 0.0589(5) Uani d . 1 1
C C4 0.55784(15) 0.1057(3) 0.17338(17) 0.0649(5) Uani d . 1 1
H H4A 0.6230 0.0592 0.2172 0.078 Uiso calc R 1 1
C C5 0.47681(15) 0.0728(2) 0.20574(16) 0.0607(5) Uani d . 1 1
H H5A 0.4883 0.0034 0.2704 0.073 Uiso calc R 1 1
C C6 0.37811(13) 0.1409(2) 0.14407(14) 0.0521(4) Uani d . 1 1
C C7 0.29555(14) 0.0931(2) 0.18075(14) 0.0540(4) Uani d . 1 1
H H7A 0.3116 0.0001 0.2321 0.065 Uiso calc R 1 1
C C8 0.20104(13) 0.1592(2) 0.15361(14) 0.0517(4) Uani d . 1 1
C C9 0.13063(14) 0.0737(2) 0.20022(15) 0.0555(4) Uani d . 1 1
C C10 -0.03757(16) 0.0739(3) 0.19883(19) 0.0683(5) Uani d . 1 1
H H10A -0.1005 0.1405 0.1677 0.103 Uiso calc R 1 1
H H10B -0.0114 0.0726 0.2825 0.103 Uiso calc R 1 1
H H10C -0.0517 -0.0422 0.1698 0.103 Uiso calc R 1 1
C C11 0.15819(13) 0.3100(2) 0.07484(14) 0.0512(4) Uani d . 1 1
C C12 0.15580(17) 0.6132(2) 0.0614(2) 0.0775(6) Uani d . 1 1
H H12A 0.1839 0.7125 0.1098 0.116 Uiso calc R 1 1
H H12B 0.0813 0.6181 0.0295 0.116 Uiso calc R 1 1
H H12C 0.1790 0.6120 -0.0011 0.116 Uiso calc R 1 1
C C13 0.63181(16) 0.2386(3) 0.03988(19) 0.0766(6) Uani d . 1 1
H H13A 0.6081 0.3113 -0.0280 0.115 Uiso calc R 1 1
H H13B 0.6554 0.1305 0.0219 0.115 Uiso calc R 1 1
H H13C 0.6880 0.2943 0.1021 0.115 Uiso calc R 1 1

loop_
_atom_site_aniso_label
_atom_site_aniso_U_11
_atom_site_aniso_U_22
_atom_site_aniso_U_33
_atom_site_aniso_U_12
_atom_site_aniso_U_13
_atom_site_aniso_U_23
O1 0.0768(10) 0.0778(10) 0.1055(11) 0.0191(8) 0.0467(8) 0.0389(8)
O2 0.0565(8) 0.0567(7) 0.0771(8) 0.0059(6) 0.0280(6) 0.0078(6)
O3 0.0810(10) 0.0704(9) 0.0579(8) 0.0043(7) 0.0039(7) 0.0042(6)
O4 0.0622(8) 0.0465(7) 0.0703(8) 0.0023(6) 0.0191(6) 0.0000(5)
C1 0.0510(10) 0.0607(11) 0.0617(10) 0.0083(8) 0.0176(8) 0.0066(8)
C2 0.0654(12) 0.0638(12) 0.0616(10) 0.0018(9) 0.0260(9) 0.0032(9)
C3 0.0556(10) 0.0563(10) 0.0629(10) -0.0051(8) 0.0218(8) -0.0171(8)
C4 0.0476(10) 0.0688(12) 0.0669(11) 0.0076(9) 0.0111(8) -0.0072(9)
C5 0.0561(11) 0.0598(11) 0.0582(10) 0.0083(9) 0.0148(8) 0.0043(8)
C6 0.0517(10) 0.0460(9) 0.0531(9) 0.0034(7) 0.0154(7) -0.0030(7)
C7 0.0561(11) 0.0482(9) 0.0529(9) 0.0039(8) 0.0169(8) 0.0051(7)
C8 0.0525(10) 0.0454(9) 0.0524(9) 0.0017(7) 0.0161(7) -0.0002(7)
C9 0.0584(11) 0.0488(10) 0.0579(10) 0.0051(8) 0.0220(8) 0.0023(8)
C10 0.0605(11) 0.0678(12) 0.0826(13) -0.0028(10) 0.0349(10) -0.0023(10)
C11 0.0438(9) 0.0518(10) 0.0551(9) 0.0020(7) 0.0170(7) 0.0010(7)
C12 0.0783(14) 0.0483(11) 0.1068(16) 0.0099(10) 0.0383(13) 0.0147(10)
C13 0.0645(12) 0.0831(14) 0.0874(14) -0.0078(11) 0.0359(11) -0.0216(11)

loop_
_atom_type_symbol
_atom_type_description
_atom_type_scat_dispersion_real
_atom_type_scat_dispersion_imag
_atom_type_scat_source
C C 0.0033 0.0016 'International Tables Vol C Tables 4.2.6.8 and 6.1.1.4'
H H 0.0000 0.0000 'International Tables Vol C Tables 4.2.6.8 and 6.1.1.4'
O O 0.0106 0.0060 'International Tables Vol C Tables 4.2.6.8 and 6.1.1.4'

loop_
_geom_angle_atom_site_label_1
_geom_angle_atom_site_label_2
_geom_angle_atom_site_label_3
_geom_angle
C9 O2 C10 116.73(15)
C11 O4 C12 115.97(14)
C2 C1 C6 120.92(16)
C2 C1 H1A 119.5
C6 C1 H1A 119.5
C1 C2 C3 122.19(18)
C1 C2 H2A 118.9
C3 C2 H2A 118.9
C4 C3 C2 117.06(18)
C4 C3 C13 121.26(18)
C2 C3 C13 121.67(18)
C5 C4 C3 121.31(17)
C5 C4 H4A 119.3
C3 C4 H4A 119.3
C4 C5 C6 121.63(18)
C4 C5 H5A 119.2
C6 C5 H5A 119.2
C5 C6 C1 116.89(17)
C5 C6 C7 118.11(16)
C1 C6 C7 124.87(15)
C8 C7 C6 131.27(16)
C8 C7 H7A 114.4
C6 C7 H7A 114.4
C7 C8 C11 124.44(16)
C7 C8 C9 118.63(15)
C11 C8 C9 116.87(15)
O1 C9 O2 124.07(17)
O1 C9 C8 124.21(16)
O2 C9 C8 111.71(15)
O2 C10 H10A 109.5
O2 C10 H10B 109.5
H10A C10 H10B 109.5
O2 C10 H10C 109.5
H10A C10 H10C 109.5
H10B C10 H10C 109.5
O3 C11 O4 123.90(16)
O3 C11 C8 124.73(16)
O4 C11 C8 111.37(14)
O4 C12 H12A 109.5
O4 C12 H12B 109.5
H12A C12 H12B 109.5
O4 C12 H12C 109.5
H12A C12 H12C 109.5
H12B C12 H12C 109.5
C3 C13 H13A 109.5
C3 C13 H13B 109.5
H13A C13 H13B 109.5
C3 C13 H13C 109.5
H13A C13 H13C 109.5
H13B C13 H13C 109.5

loop_
_geom_bond_atom_site_label_1
_geom_bond_atom_site_label_2
_geom_bond_distance
O1 C9 1.200(2)
O2 C9 1.319(2)
O2 C10 1.447(2)
O3 C11 1.1913(19)
O4 C11 1.3226(19)
O4 C12 1.452(2)
C1 C2 1.370(3)
C1 C6 1.398(2)
C1 H1A 0.9300
C2 C3 1.386(3)
C2 H2A 0.9300
C3 C4 1.385(3)
C3 C13 1.500(3)
C4 C5 1.377(3)
C4 H4A 0.9300
C5 C6 1.391(2)
C5 H5A 0.9300
C6 C7 1.457(2)
C7 C8 1.334(2)
C7 H7A 0.9300
C8 C11 1.490(2)
C8 C9 1.491(2)
C10 H10A 0.9600
C10 H10B 0.9600
C10 H10C 0.9600
C12 H12A 0.9600
C12 H12B 0.9600
C12 H12C 0.9600
C13 H13A 0.9600
C13 H13B 0.9600
C13 H13C 0.9600

loop_
_geom_hbond_atom_site_label_D
_geom_hbond_atom_site_label_H
_geom_hbond_atom_site_label_A
_geom_hbond_site_symmetry_A
_geom_hbond_distance_DH
_geom_hbond_distance_HA
_geom_hbond_distance_DA
_geom_hbond_angle_DHA
_geom_hbond_publ_flag
C13 H13C O1 2_655 0.9600 2.4900 3.442(3) 170.00 yes

loop_
_geom_torsion_atom_site_label_1
_geom_torsion_atom_site_label_2
_geom_torsion_atom_site_label_3
_geom_torsion_atom_site_label_4
_geom_torsion
C6 C1 C2 C3 -0.3(3)
C1 C2 C3 C4 0.5(3)
C1 C2 C3 C13 178.91(17)
C2 C3 C4 C5 0.1(3)
C13 C3 C4 C5 -178.38(17)
C3 C4 C5 C6 -0.8(3)
C4 C5 C6 C1 0.9(3)
C4 C5 C6 C7 177.10(16)
C2 C1 C6 C5 -0.4(3)
C2 C1 C6 C7 -176.28(17)
C5 C6 C7 C8 166.38(18)
C1 C6 C7 C8 -17.8(3)
C6 C7 C8 C11 -1.0(3)
C6 C7 C8 C9 176.17(16)
C10 O2 C9 O1 -2.0(3)
C10 O2 C9 C8 177.38(14)
C7 C8 C9 O1 1.2(3)
C11 C8 C9 O1 178.61(17)
C7 C8 C9 O2 -178.12(15)
C11 C8 C9 O2 -0.7(2)
C12 O4 C11 O3 -1.6(3)
C12 O4 C11 C8 178.58(14)
C7 C8 C11 O3 98.3(2)
C9 C8 C11 O3 -78.9(2)
C7 C8 C11 O4 -81.9(2)
C9 C8 C11 O4 100.88(17)
